data_4105701
loop_
_publ_author_name
'Charles W. Machan'
'Alexander M. Spokoyny'
'Matthew R. Jones'
'Amy A. Sarjeant'
'Charlotte L. Stern'
'Chad A. Mirkin'

_publ_contact_author_address
;
Department of Chemistry and the International Institute for Nanotechnology, 
Northwestern University, 2145 Sheridan Road, Evanston, IL, 60208, USA.
;
_publ_contact_author_email chadnano@northwestern.edu
_publ_contact_author_fax 847-467-5123
_publ_contact_author_name 'Chad A. Mirkin'
_publ_section_title
;
 Plasticity of the Nickel(II) Coordination Environment in Complexes with
 Hemilabile Phosphino Thioether Ligands
;
_journal_name_full 'Journal of the American Chemical Society'
_journal_page_first 3023
_journal_page_last 3033
_journal_paper_doi 10.1021/ja109624m
_journal_volume 133
_journal_year 2011
_chemical_formula_sum 'C32 H36 Cl6 Ni O8 P2 S2'
_chemical_formula_weight 946.08
_chemical_name_systematic
; 
 ? 
;
_space_group_IT_number 15
_symmetry_cell_setting monoclinic
_symmetry_space_group_name_Hall '-C 2yc'
_symmetry_space_group_name_H-M 'C 1 2/c 1'
_atom_sites_solution_hydrogens geom
_atom_sites_solution_primary direct
_atom_sites_solution_secondary difmap
_audit_creation_method SHELXL-97
_audit_update_record
;
2010-04-08 # Formatted by publCIF
;
_cell_angle_alpha 90.00
_cell_angle_beta 117.7670(10)
_cell_angle_gamma 90.00
_cell_formula_units_Z 8
_cell_length_a 26.9346(6)
_cell_length_b 13.1360(3)
_cell_length_c 25.7007(8)
_cell_measurement_reflns_used 9983
_cell_measurement_temperature 100(2)
_cell_measurement_theta_max 64.23
_cell_measurement_theta_min 3.71
_cell_volume 8046.1(4)
_computing_cell_refinement 'SAINT V7.23A (Bruker, 2005)'
_computing_data_collection 'APEX2 V2.1-4 (Bruker, 2007)'
_computing_data_reduction 'Bruker SAINT'
_computing_molecular_graphics 'Bruker SHELXTL'
_computing_publication_material 'Bruker SHELXTL'
_computing_structure_refinement 'SHELXL-97 (Sheldrick, 1997)'
_computing_structure_solution 'SHELXS-97 (Sheldrick, 1990)'
_diffrn_ambient_temperature 100(2)
_diffrn_measured_fraction_theta_full 0.986
_diffrn_measured_fraction_theta_max 0.986
_diffrn_measurement_device_type 'CCD area detector'
_diffrn_measurement_method 'phi and omega scans'
_diffrn_radiation_monochromator graphite
_diffrn_radiation_source 'fine-focus sealed tube'
_diffrn_radiation_type CuK\a
_diffrn_radiation_wavelength 1.54178
_diffrn_reflns_av_R_equivalents 0.0480
_diffrn_reflns_av_sigmaI/netI 0.0375
_diffrn_reflns_limit_h_max 31
_diffrn_reflns_limit_h_min -31
_diffrn_reflns_limit_k_max 11
_diffrn_reflns_limit_k_min -15
_diffrn_reflns_limit_l_max 30
_diffrn_reflns_limit_l_min -28
_diffrn_reflns_number 27233
_diffrn_reflns_theta_full 64.67
_diffrn_reflns_theta_max 64.67
_diffrn_reflns_theta_min 3.71
_exptl_absorpt_coefficient_mu 6.486
_exptl_absorpt_correction_T_max 0.6249
_exptl_absorpt_correction_T_min 0.2440
_exptl_absorpt_correction_type numerical
_exptl_absorpt_process_details face-indexed
_exptl_crystal_colour yellow
_exptl_crystal_density_diffrn 1.562
_exptl_crystal_description tabular
_exptl_crystal_F_000 3872
_exptl_crystal_size_max 0.30
_exptl_crystal_size_mid 0.20
_exptl_crystal_size_min 0.08
_refine_diff_density_max 1.067
_refine_diff_density_min -1.462
_refine_diff_density_rms 0.111
_refine_ls_extinction_method none
_refine_ls_goodness_of_fit_ref 1.080
_refine_ls_hydrogen_treatment constr
_refine_ls_matrix_type full
_refine_ls_number_parameters 515
_refine_ls_number_reflns 6699
_refine_ls_number_restraints 10
_refine_ls_restrained_S_all 1.080
_refine_ls_R_factor_all 0.0673
_refine_ls_R_factor_gt 0.0576
_refine_ls_shift/su_max 0.001
_refine_ls_shift/su_mean 0.000
_refine_ls_structure_factor_coef Fsqd
_refine_ls_weighting_details 'calc w=1/[\s^2^(Fo^2^)+(0.1055P)^2^+31.3930P] where P=(Fo^2^+2Fc^2^)/3'
_refine_ls_weighting_scheme calc
_refine_ls_wR_factor_gt 0.1682
_refine_ls_wR_factor_ref 0.1752
_reflns_number_gt 5572
_reflns_number_total 6699
_reflns_threshold_expression >2sigma(I)
_cod_data_source_file ja109624m_si_002_2.cif
_cod_data_source_block n0117
_cod_database_code 4105701

loop_
_symmetry_equiv_pos_as_xyz
'x, y, z'
'-x, y, -z+1/2'
'x+1/2, y+1/2, z'
'-x+1/2, y+1/2, -z+1/2'
'-x, -y, -z'
'x, -y, z-1/2'
'-x+1/2, -y+1/2, -z'
'x+1/2, -y+1/2, z-1/2'

loop_
_atom_site_label
_atom_site_type_symbol
_atom_site_fract_x
_atom_site_fract_y
_atom_site_fract_z
_atom_site_U_iso_or_equiv
_atom_site_adp_type
_atom_site_occupancy
_atom_site_symmetry_multiplicity
_atom_site_calc_flag
_atom_site_refinement_flags
_atom_site_disorder_assembly
_atom_site_disorder_group
Ni1 Ni 0.67663(3) 0.67522(5) 0.61087(3) 0.0167(2) Uani 1 1 d . . .
Cl1 Cl 0.79929(4) 0.30323(8) 0.30431(4) 0.0252(3) Uani 1 1 d . . .
Cl3 Cl 0.60210(12) 0.9496(2) 0.29743(10) 0.1053(8) Uani 1 1 d . A .
Cl4 Cl 0.58234(16) 0.7360(3) 0.2888(2) 0.1334(15) Uani 0.693(5) 1 d P A 1
Cl4A Cl 0.5218(4) 0.8070(8) 0.2146(5) 0.1334(15) Uani 0.307(5) 1 d P A 2
Cl5 Cl 0.75901(8) 0.67915(12) 0.06092(8) 0.0634(5) Uani 1 1 d . B .
Cl6 Cl 0.8768(4) 0.7405(7) 0.1478(4) 0.0822(16) Uani 0.474(8) 1 d P B 3
Cl6A Cl 0.8586(4) 0.7246(6) 0.1601(3) 0.0822(16) Uani 0.526(8) 1 d P B 4
S1 S 0.76499(4) 0.72323(8) 0.64178(4) 0.0216(2) Uani 1 1 d . . .
S2 S 0.70500(4) 0.51867(7) 0.60649(4) 0.0201(2) Uani 1 1 d . . .
P1 P 0.65754(4) 0.83618(8) 0.61358(5) 0.0204(3) Uani 1 1 d . . .
P2 P 0.59255(4) 0.61275(8) 0.58060(5) 0.0214(3) Uani 1 1 d . . .
O1 O 0.82725(14) 0.2167(2) 0.29639(14) 0.0326(7) Uani 1 1 d . . .
O2 O 0.83107(15) 0.3941(2) 0.31015(16) 0.0398(8) Uani 1 1 d . . .
O3 O 0.74481(15) 0.3136(3) 0.25358(16) 0.0458(9) Uani 1 1 d . . .
O4 O 0.79290(15) 0.2896(3) 0.35627(15) 0.0383(8) Uani 1 1 d . . .
Cl2 Cl 0.6522(4) 0.5335(8) 0.4358(5) 0.0233(17) Uani 0.474(8) 1 d PD B 5
O5 O 0.7111(4) 0.5294(11) 0.4581(5) 0.036(3) Uani 0.474(8) 1 d PD B 5
O6 O 0.6318(6) 0.4432(9) 0.4493(7) 0.033(3) Uani 0.474(8) 1 d PD B 5
O7 O 0.6373(10) 0.6173(13) 0.4601(9) 0.073(7) Uani 0.474(8) 1 d PD B 5
O8 O 0.6290(6) 0.5460(13) 0.3746(5) 0.060(4) Uani 0.474(8) 1 d PD B 5
Cl2A Cl 0.6466(5) 0.5481(8) 0.4286(5) 0.045(3) Uani 0.526(8) 1 d PD B 6
O5A O 0.6985(8) 0.5193(13) 0.4321(11) 0.143(10) Uani 0.526(8) 1 d PD B 6
O6A O 0.6155(8) 0.4600(13) 0.4283(8) 0.093(8) Uani 0.526(8) 1 d PD B 6
O7A O 0.6542(7) 0.6120(13) 0.4757(6) 0.043(4) Uani 0.526(8) 1 d PD B 6
O8A O 0.6186(7) 0.6020(15) 0.3758(5) 0.105(8) Uani 0.526(8) 1 d PD B 6
C1 C 0.72203(17) 0.8874(3) 0.67342(18) 0.0245(9) Uani 1 1 d . . .
H1A H 0.7194 0.9624 0.6751 0.029 Uiso 1 1 calc R . .
H1B H 0.7279 0.8588 0.7115 0.029 Uiso 1 1 calc R . .
C2 C 0.77039(18) 0.8586(3) 0.66199(19) 0.0247(9) Uani 1 1 d . . .
H2A H 0.8064 0.8712 0.6977 0.030 Uiso 1 1 calc R . .
H2B H 0.7696 0.9009 0.6297 0.030 Uiso 1 1 calc R . .
C3 C 0.7723(2) 0.7274(4) 0.5755(2) 0.0321(11) Uani 1 1 d . . .
H3A H 0.7435 0.7723 0.5468 0.048 Uiso 1 1 calc R . .
H3B H 0.7677 0.6587 0.5590 0.048 Uiso 1 1 calc R . .
H3C H 0.8096 0.7534 0.5847 0.048 Uiso 1 1 calc R . .
C4 C 0.59214(17) 0.4925(3) 0.54464(18) 0.0236(9) Uani 1 1 d . . .
H4A H 0.5584 0.4524 0.5374 0.028 Uiso 1 1 calc R . .
H4B H 0.5915 0.5057 0.5064 0.028 Uiso 1 1 calc R . .
C5 C 0.64478(17) 0.4340(3) 0.5848(2) 0.0255(9) Uani 1 1 d . . .
H5A H 0.6490 0.3738 0.5640 0.031 Uiso 1 1 calc R . .
H5B H 0.6423 0.4101 0.6201 0.031 Uiso 1 1 calc R . .
C6 C 0.74992(19) 0.4736(3) 0.68049(19) 0.0299(10) Uani 1 1 d . . .
H6A H 0.7301 0.4798 0.7041 0.045 Uiso 1 1 calc R . .
H6B H 0.7843 0.5145 0.6983 0.045 Uiso 1 1 calc R . .
H6C H 0.7596 0.4021 0.6791 0.045 Uiso 1 1 calc R . .
C7 C 0.64925(16) 0.9025(3) 0.54826(18) 0.0213(9) Uani 1 1 d . . .
C8 C 0.62973(17) 0.8503(3) 0.49540(19) 0.0250(9) Uani 1 1 d . . .
H8 H 0.6201 0.7804 0.4935 0.030 Uiso 1 1 calc R . .
C9 C 0.62426(18) 0.9001(4) 0.4454(2) 0.0287(10) Uani 1 1 d . . .
H9 H 0.6101 0.8649 0.4090 0.034 Uiso 1 1 calc R . .
C10 C 0.63950(19) 1.0009(4) 0.4487(2) 0.0330(11) Uani 1 1 d . . .
H10 H 0.6360 1.0349 0.4145 0.040 Uiso 1 1 calc R . .
C11 C 0.65975(19) 1.0529(4) 0.5011(2) 0.0318(11) Uani 1 1 d . . .
H11 H 0.6707 1.1221 0.5032 0.038 Uiso 1 1 calc R . .
C12 C 0.66419(18) 1.0043(3) 0.5509(2) 0.0286(10) Uani 1 1 d . . .
H12 H 0.6774 1.0406 0.5869 0.034 Uiso 1 1 calc R . .
C13 C 0.60124(18) 0.8780(3) 0.6283(2) 0.0263(10) Uani 1 1 d . . .
C14 C 0.55952(18) 0.9447(3) 0.5904(2) 0.0285(10) Uani 1 1 d . . .
H14 H 0.5605 0.9700 0.5563 0.034 Uiso 1 1 calc R . .
C15 C 0.5170(2) 0.9734(4) 0.6028(2) 0.0400(12) Uani 1 1 d . . .
H15 H 0.4893 1.0204 0.5778 0.048 Uiso 1 1 calc R . .
C16 C 0.5142(3) 0.9348(5) 0.6508(3) 0.0521(15) Uani 1 1 d . . .
H16 H 0.4841 0.9536 0.6583 0.062 Uiso 1 1 calc R . .
C17 C 0.5549(3) 0.8687(5) 0.6883(3) 0.0526(15) Uani 1 1 d . . .
H17 H 0.5526 0.8421 0.7215 0.063 Uiso 1 1 calc R . .
C18 C 0.5989(2) 0.8410(4) 0.6778(2) 0.0372(12) Uani 1 1 d . . .
H18 H 0.6274 0.7969 0.7043 0.045 Uiso 1 1 calc R . .
C19 C 0.5312(2) 0.6798(4) 0.5271(3) 0.0433(15) Uani 1 1 d . . .
C20 C 0.5216(2) 0.6847(5) 0.4698(3) 0.062(2) Uani 1 1 d . . .
H20 H 0.5465 0.6522 0.4584 0.075 Uiso 1 1 calc R . .
C21 C 0.4744(3) 0.7380(7) 0.4280(4) 0.112(5) Uani 1 1 d . . .
H21 H 0.4681 0.7425 0.3885 0.134 Uiso 1 1 calc R . .
C22 C 0.4387(4) 0.7822(6) 0.4433(7) 0.149(7) Uani 1 1 d . . .
H22 H 0.4064 0.8159 0.4144 0.179 Uiso 1 1 calc R . .
C23 C 0.4483(3) 0.7794(6) 0.5004(7) 0.140(6) Uani 1 1 d . . .
H23 H 0.4231 0.8132 0.5109 0.168 Uiso 1 1 calc R . .
C24 C 0.4947(2) 0.7275(5) 0.5441(4) 0.079(3) Uani 1 1 d . . .
H24 H 0.5010 0.7251 0.5837 0.095 Uiso 1 1 calc R . .
C25 C 0.57960(19) 0.5754(4) 0.6411(2) 0.0308(10) Uani 1 1 d . . .
C26 C 0.62279(19) 0.5797(3) 0.6979(2) 0.0294(10) Uani 1 1 d . . .
H26 H 0.6582 0.6069 0.7053 0.035 Uiso 1 1 calc R . .
C27 C 0.6145(2) 0.5441(5) 0.7445(2) 0.0437(13) Uani 1 1 d . . .
H27 H 0.6442 0.5474 0.7836 0.052 Uiso 1 1 calc R . .
C28 C 0.5642(4) 0.5048(8) 0.7338(3) 0.096(3) Uani 1 1 d . . .
H28 H 0.5585 0.4803 0.7654 0.115 Uiso 1 1 calc R . .
C29 C 0.5207(4) 0.5004(11) 0.6764(3) 0.130(5) Uani 1 1 d . . .
H29 H 0.4851 0.4739 0.6689 0.156 Uiso 1 1 calc R . .
C30 C 0.5292(3) 0.5339(7) 0.6314(3) 0.078(3) Uani 1 1 d . . .
H30 H 0.4997 0.5285 0.5923 0.093 Uiso 1 1 calc R . .
C31 C 0.5811(4) 0.8426(9) 0.2486(4) 0.111(4) Uani 1 1 d . . .
C32 C 0.8043(3) 0.7785(5) 0.1025(3) 0.0569(16) Uani 1 1 d . . .
H32A H 0.7899 0.8080 0.1283 0.068 Uiso 1 1 calc R B 3
H32B H 0.8032 0.8327 0.0753 0.068 Uiso 1 1 calc R B 3

loop_
_atom_site_aniso_label
_atom_site_aniso_U_11
_atom_site_aniso_U_22
_atom_site_aniso_U_33
_atom_site_aniso_U_23
_atom_site_aniso_U_13
_atom_site_aniso_U_12
Ni1 0.0132(4) 0.0157(4) 0.0171(4) 0.0014(3) 0.0036(3) 0.0007(3)
Cl1 0.0255(5) 0.0228(5) 0.0220(5) 0.0016(4) 0.0066(4) 0.0030(4)
Cl3 0.126(2) 0.122(2) 0.0670(13) 0.0066(13) 0.0450(13) 0.0227(16)
Cl4 0.081(2) 0.116(3) 0.152(3) 0.017(2) 0.011(2) -0.024(2)
Cl4A 0.081(2) 0.116(3) 0.152(3) 0.017(2) 0.011(2) -0.024(2)
Cl5 0.0854(12) 0.0468(8) 0.0858(12) -0.0155(8) 0.0632(10) -0.0172(8)
Cl6 0.103(5) 0.063(2) 0.057(3) -0.0042(19) 0.0171(18) 0.013(3)
Cl6A 0.103(5) 0.063(2) 0.057(3) -0.0042(19) 0.0171(18) 0.013(3)
S1 0.0160(5) 0.0216(5) 0.0225(5) -0.0009(4) 0.0050(4) 0.0000(4)
S2 0.0173(5) 0.0199(5) 0.0189(5) -0.0002(4) 0.0050(4) 0.0005(4)
P1 0.0180(5) 0.0183(5) 0.0205(6) 0.0014(4) 0.0054(4) 0.0016(4)
P2 0.0141(5) 0.0210(5) 0.0234(6) 0.0020(4) 0.0039(4) 0.0005(4)
O1 0.0416(19) 0.0242(16) 0.0317(18) 0.0008(13) 0.0170(15) 0.0077(14)
O2 0.041(2) 0.0243(17) 0.052(2) 0.0022(15) 0.0196(17) -0.0033(15)
O3 0.0343(19) 0.046(2) 0.033(2) -0.0021(16) -0.0042(16) 0.0074(16)
O4 0.045(2) 0.0406(19) 0.0345(19) -0.0033(15) 0.0232(17) -0.0012(16)
Cl2 0.024(2) 0.028(3) 0.021(2) 0.0034(18) 0.0127(15) 0.007(2)
O5 0.012(4) 0.046(6) 0.042(5) 0.013(4) 0.006(4) 0.007(3)
O6 0.053(6) 0.019(4) 0.046(7) -0.009(4) 0.039(5) -0.006(4)
O7 0.119(18) 0.018(6) 0.141(19) 0.000(10) 0.110(16) 0.009(8)
O8 0.042(6) 0.113(12) 0.023(6) 0.013(6) 0.012(4) -0.019(8)
Cl2A 0.062(6) 0.039(4) 0.049(5) -0.018(3) 0.039(4) -0.025(3)
O5A 0.20(2) 0.046(7) 0.32(3) 0.020(15) 0.23(2) 0.017(12)
O6A 0.146(17) 0.086(11) 0.102(15) -0.054(9) 0.103(14) -0.079(12)
O7A 0.062(7) 0.044(8) 0.023(4) -0.015(4) 0.021(4) -0.027(6)
O8A 0.086(12) 0.158(17) 0.031(6) 0.018(8) -0.007(6) -0.070(12)
C1 0.023(2) 0.024(2) 0.019(2) -0.0034(17) 0.0031(17) -0.0008(17)
C2 0.020(2) 0.022(2) 0.025(2) -0.0035(18) 0.0053(18) -0.0026(17)
C3 0.034(3) 0.032(2) 0.038(3) -0.009(2) 0.023(2) -0.007(2)
C4 0.019(2) 0.029(2) 0.017(2) 0.0003(17) 0.0040(17) -0.0035(18)
C5 0.022(2) 0.021(2) 0.031(2) -0.0019(18) 0.0104(19) -0.0022(17)
C6 0.027(2) 0.025(2) 0.024(2) 0.0036(18) 0.0011(19) 0.0046(19)
C7 0.0144(19) 0.024(2) 0.023(2) 0.0034(17) 0.0057(16) 0.0028(16)
C8 0.020(2) 0.025(2) 0.027(2) 0.0015(18) 0.0078(18) -0.0008(17)
C9 0.022(2) 0.037(3) 0.025(2) 0.0017(19) 0.0091(18) 0.0027(19)
C10 0.026(2) 0.042(3) 0.032(3) 0.016(2) 0.015(2) 0.010(2)
C11 0.030(2) 0.024(2) 0.040(3) 0.007(2) 0.015(2) 0.0018(19)
C12 0.026(2) 0.024(2) 0.031(3) -0.0001(19) 0.009(2) 0.0001(18)
C13 0.023(2) 0.021(2) 0.032(2) -0.0011(18) 0.0114(19) 0.0010(17)
C14 0.025(2) 0.023(2) 0.037(3) 0.0037(19) 0.015(2) 0.0045(18)
C15 0.034(3) 0.036(3) 0.052(3) 0.009(2) 0.021(2) 0.011(2)
C16 0.046(3) 0.059(4) 0.063(4) 0.008(3) 0.035(3) 0.019(3)
C17 0.059(4) 0.060(4) 0.055(4) 0.016(3) 0.040(3) 0.017(3)
C18 0.040(3) 0.040(3) 0.035(3) 0.008(2) 0.020(2) 0.011(2)
C19 0.019(2) 0.020(2) 0.060(4) 0.007(2) -0.008(2) -0.0015(19)
C20 0.026(3) 0.062(4) 0.059(4) 0.042(3) -0.013(3) -0.019(3)
C21 0.043(4) 0.080(6) 0.115(7) 0.074(5) -0.045(5) -0.038(4)
C22 0.038(5) 0.033(4) 0.216(14) 0.036(6) -0.076(7) -0.012(4)
C23 0.020(3) 0.049(5) 0.241(14) -0.063(7) -0.032(6) 0.020(3)
C24 0.022(3) 0.050(4) 0.116(6) -0.039(4) -0.009(3) 0.010(3)
C25 0.027(2) 0.040(3) 0.029(2) -0.011(2) 0.016(2) -0.009(2)
C26 0.030(2) 0.026(2) 0.034(3) -0.0003(19) 0.017(2) 0.0045(19)
C27 0.048(3) 0.057(3) 0.033(3) -0.008(2) 0.025(3) -0.001(3)
C28 0.090(6) 0.174(9) 0.047(4) -0.028(5) 0.051(4) -0.068(6)
C29 0.078(5) 0.277(15) 0.049(4) -0.039(7) 0.040(4) -0.103(8)
C30 0.046(4) 0.160(8) 0.037(3) -0.033(4) 0.028(3) -0.055(4)
C31 0.094(7) 0.138(9) 0.066(6) -0.014(6) 0.008(5) 0.030(6)
C32 0.071(4) 0.039(3) 0.073(4) -0.008(3) 0.044(4) -0.008(3)

loop_
_atom_type_symbol
_atom_type_description
_atom_type_scat_dispersion_real
_atom_type_scat_dispersion_imag
_atom_type_scat_source
C C 0.0181 0.0091 'International Tables Vol C Tables 4.2.6.8 and 6.1.1.4'
H H 0.0000 0.0000 'International Tables Vol C Tables 4.2.6.8 and 6.1.1.4'
P P 0.2955 0.4335 'International Tables Vol C Tables 4.2.6.8 and 6.1.1.4'
S S 0.3331 0.5567 'International Tables Vol C Tables 4.2.6.8 and 6.1.1.4'
Ni Ni -3.0029 0.5091 'International Tables Vol C Tables 4.2.6.8 and 6.1.1.4'
Cl Cl 0.3639 0.7018 'International Tables Vol C Tables 4.2.6.8 and 6.1.1.4'
O O 0.0492 0.0322 'International Tables Vol C Tables 4.2.6.8 and 6.1.1.4'

loop_
_geom_angle_atom_site_label_1
_geom_angle_atom_site_label_2
_geom_angle_atom_site_label_3
_geom_angle
P2 Ni1 P1 98.90(5)
P2 Ni1 S2 87.60(4)
P1 Ni1 S2 172.78(5)
P2 Ni1 S1 174.39(5)
P1 Ni1 S1 86.72(4)
S2 Ni1 S1 86.80(4)
O1 Cl1 O4 109.4(2)
O1 Cl1 O2 110.4(2)
O4 Cl1 O2 109.3(2)
O1 Cl1 O3 109.1(2)
O4 Cl1 O3 109.9(2)
O2 Cl1 O3 108.7(2)
C3 S1 C2 102.0(2)
C3 S1 Ni1 103.95(16)
C2 S1 Ni1 107.82(14)
C6 S2 C5 100.7(2)
C6 S2 Ni1 109.11(16)
C5 S2 Ni1 107.61(14)
C7 P1 C13 107.1(2)
C7 P1 C1 105.1(2)
C13 P1 C1 105.8(2)
C7 P1 Ni1 111.43(15)
C13 P1 Ni1 122.20(15)
C1 P1 Ni1 103.73(14)
C19 P2 C25 108.1(3)
C19 P2 C4 104.4(2)
C25 P2 C4 104.0(2)
C19 P2 Ni1 121.05(17)
C25 P2 Ni1 112.23(15)
C4 P2 Ni1 105.42(14)
O8 Cl2 O7 109.6(12)
O8 Cl2 O6 110.5(10)
O7 Cl2 O6 108.8(11)
O8 Cl2 O5 106.7(9)
O7 Cl2 O5 110.3(12)
O6 Cl2 O5 111.0(9)
O8A Cl2A O7A 109.2(11)
O8A Cl2A O5A 105.5(13)
O7A Cl2A O5A 111.2(12)
O8A Cl2A O6A 110.9(11)
O7A Cl2A O6A 109.8(11)
O5A Cl2A O6A 110.1(12)
C2 C1 P1 108.1(3)
C2 C1 H1A 110.1
P1 C1 H1A 110.1
C2 C1 H1B 110.1
P1 C1 H1B 110.1
H1A C1 H1B 108.4
C1 C2 S1 109.6(3)
C1 C2 H2A 109.8
S1 C2 H2A 109.8
C1 C2 H2B 109.8
S1 C2 H2B 109.8
H2A C2 H2B 108.2
S1 C3 H3A 109.5
S1 C3 H3B 109.5
H3A C3 H3B 109.5
S1 C3 H3C 109.5
H3A C3 H3C 109.5
H3B C3 H3C 109.5
C5 C4 P2 108.1(3)
C5 C4 H4A 110.1
P2 C4 H4A 110.1
C5 C4 H4B 110.1
P2 C4 H4B 110.1
H4A C4 H4B 108.4
C4 C5 S2 108.3(3)
C4 C5 H5A 110.0
S2 C5 H5A 110.0
C4 C5 H5B 110.0
S2 C5 H5B 110.0
H5A C5 H5B 108.4
S2 C6 H6A 109.5
S2 C6 H6B 109.5
H6A C6 H6B 109.5
S2 C6 H6C 109.5
H6A C6 H6C 109.5
H6B C6 H6C 109.5
C8 C7 C12 119.5(4)
C8 C7 P1 119.8(3)
C12 C7 P1 120.7(3)
C7 C8 C9 120.2(4)
C7 C8 H8 119.9
C9 C8 H8 119.9
C10 C9 C8 119.7(4)
C10 C9 H9 120.2
C8 C9 H9 120.2
C9 C10 C11 120.6(4)
C9 C10 H10 119.7
C11 C10 H10 119.7
C10 C11 C12 120.1(4)
C10 C11 H11 120.0
C12 C11 H11 120.0
C11 C12 C7 120.0(4)
C11 C12 H12 120.0
C7 C12 H12 120.0
C18 C13 C14 119.4(4)
C18 C13 P1 118.9(3)
C14 C13 P1 121.6(4)
C15 C14 C13 119.7(5)
C15 C14 H14 120.1
C13 C14 H14 120.1
C16 C15 C14 120.5(5)
C16 C15 H15 119.7
C14 C15 H15 119.7
C15 C16 C17 120.3(5)
C15 C16 H16 119.9
C17 C16 H16 119.9
C16 C17 C18 120.3(5)
C16 C17 H17 119.9
C18 C17 H17 119.9
C17 C18 C13 119.7(5)
C17 C18 H18 120.2
C13 C18 H18 120.2
C20 C19 C24 120.4(6)
C20 C19 P2 119.1(5)
C24 C19 P2 120.5(5)
C19 C20 C21 119.6(9)
C19 C20 H20 120.2
C21 C20 H20 120.2
C22 C21 C20 120.7(11)
C22 C21 H21 119.7
C20 C21 H21 119.7
C21 C22 C23 120.2(7)
C21 C22 H22 119.9
C23 C22 H22 119.9
C22 C23 C24 121.6(10)
C22 C23 H23 119.2
C24 C23 H23 119.2
C19 C24 C23 117.4(10)
C19 C24 H24 121.3
C23 C24 H24 121.3
C30 C25 C26 118.9(5)
C30 C25 P2 121.4(4)
C26 C25 P2 119.5(3)
C25 C26 C27 120.0(5)
C25 C26 H26 120.0
C27 C26 H26 120.0
C28 C27 C26 119.9(5)
C28 C27 H27 120.0
C26 C27 H27 120.0
C27 C28 C29 119.9(6)
C27 C28 H28 120.0
C29 C28 H28 120.0
C30 C29 C28 119.9(6)
C30 C29 H29 120.1
C28 C29 H29 120.1
C29 C30 C25 121.4(6)
C29 C30 H30 119.3
C25 C30 H30 119.3
Cl4A C31 Cl4 79.4(7)
Cl4A C31 Cl3 124.0(8)
Cl4 C31 Cl3 107.8(6)
Cl6A C32 Cl5 107.1(4)
Cl6A C32 Cl6 23.6(3)
Cl5 C32 Cl6 114.7(4)
Cl6A C32 H32A 91.6
Cl5 C32 H32A 108.6
Cl6 C32 H32A 108.6
Cl6A C32 H32B 130.8
Cl5 C32 H32B 108.6
Cl6 C32 H32B 108.6
H32A C32 H32B 107.6

loop_
_geom_bond_atom_site_label_1
_geom_bond_atom_site_label_2
_geom_bond_distance
Ni1 P2 2.1832(12)
Ni1 P1 2.1848(12)
Ni1 S2 2.2149(12)
Ni1 S1 2.2207(12)
Cl1 O1 1.430(3)
Cl1 O4 1.435(4)
Cl1 O2 1.435(3)
Cl1 O3 1.445(4)
Cl3 C31 1.792(11)
Cl4 C31 1.731(13)
Cl4A C31 1.494(13)
Cl5 C32 1.766(6)
Cl6 C32 1.818(12)
Cl6A C32 1.677(11)
S1 C3 1.804(5)
S1 C2 1.839(4)
S2 C6 1.813(4)
S2 C5 1.827(4)
P1 C7 1.811(4)
P1 C13 1.810(5)
P1 C1 1.829(4)
P2 C19 1.811(5)
P2 C25 1.813(5)
P2 C4 1.827(4)
Cl2 O8 1.404(12)
Cl2 O7 1.414(11)
Cl2 O6 1.416(11)
Cl2 O5 1.416(10)
Cl2A O8A 1.398(11)
Cl2A O7A 1.406(10)
Cl2A O5A 1.411(12)
Cl2A O6A 1.425(11)
C1 C2 1.511(6)
C1 H1A 0.9900
C1 H1B 0.9900
C2 H2A 0.9900
C2 H2B 0.9900
C3 H3A 0.9800
C3 H3B 0.9800
C3 H3C 0.9800
C4 C5 1.518(6)
C4 H4A 0.9900
C4 H4B 0.9900
C5 H5A 0.9900
C5 H5B 0.9900
C6 H6A 0.9800
C6 H6B 0.9800
C6 H6C 0.9800
C7 C8 1.388(6)
C7 C12 1.389(6)
C8 C9 1.388(6)
C8 H8 0.9500
C9 C10 1.377(7)
C9 H9 0.9500
C10 C11 1.376(7)
C10 H10 0.9500
C11 C12 1.384(7)
C11 H11 0.9500
C12 H12 0.9500
C13 C18 1.391(7)
C13 C14 1.399(6)
C14 C15 1.377(7)
C14 H14 0.9500
C15 C16 1.368(8)
C15 H15 0.9500
C16 C17 1.378(8)
C16 H16 0.9500
C17 C18 1.382(8)
C17 H17 0.9500
C18 H18 0.9500
C19 C20 1.373(10)
C19 C24 1.395(10)
C20 C21 1.409(9)
C20 H20 0.9500
C21 C22 1.330(19)
C21 H21 0.9500
C22 C23 1.37(2)
C22 H22 0.9500
C23 C24 1.407(12)
C23 H23 0.9500
C24 H24 0.9500
C25 C30 1.374(7)
C25 C26 1.380(7)
C26 C27 1.397(7)
C26 H26 0.9500
C27 C28 1.355(9)
C27 H27 0.9500
C28 C29 1.394(11)
C28 H28 0.9500
C29 C30 1.352(10)
C29 H29 0.9500
C30 H30 0.9500
C32 H32A 0.9900
C32 H32B 0.9900

loop_
_geom_torsion_atom_site_label_1
_geom_torsion_atom_site_label_2
_geom_torsion_atom_site_label_3
_geom_torsion_atom_site_label_4
_geom_torsion
P2 Ni1 S1 C3 81.8(6)
P1 Ni1 S1 C3 -98.63(17)
S2 Ni1 S1 C3 78.20(17)
P2 Ni1 S1 C2 -170.4(5)
P1 Ni1 S1 C2 9.15(16)
S2 Ni1 S1 C2 -174.03(16)
P2 Ni1 S2 C6 -111.06(18)
P1 Ni1 S2 C6 94.7(4)
S1 Ni1 S2 C6 68.59(18)
P2 Ni1 S2 C5 -2.68(16)
P1 Ni1 S2 C5 -156.9(4)
S1 Ni1 S2 C5 176.97(16)
P2 Ni1 P1 C7 -98.41(15)
S2 Ni1 P1 C7 55.5(4)
S1 Ni1 P1 C7 81.63(14)
P2 Ni1 P1 C13 29.89(18)
S2 Ni1 P1 C13 -176.2(4)
S1 Ni1 P1 C13 -150.07(18)
P2 Ni1 P1 C1 148.96(15)
S2 Ni1 P1 C1 -57.1(4)
S1 Ni1 P1 C1 -31.00(16)
P1 Ni1 P2 C19 37.5(3)
S2 Ni1 P2 C19 -139.3(3)
S1 Ni1 P2 C19 -142.9(6)
P1 Ni1 P2 C25 -92.11(18)
S2 Ni1 P2 C25 91.06(18)
S1 Ni1 P2 C25 87.5(6)
P1 Ni1 P2 C4 155.32(15)
S2 Ni1 P2 C4 -21.51(15)
S1 Ni1 P2 C4 -25.1(6)
C7 P1 C1 C2 -64.4(3)
C13 P1 C1 C2 -177.6(3)
Ni1 P1 C1 C2 52.7(3)
P1 C1 C2 S1 -46.5(4)
C3 S1 C2 C1 129.8(3)
Ni1 S1 C2 C1 20.6(3)
C19 P2 C4 C5 176.0(3)
C25 P2 C4 C5 -70.8(3)
Ni1 P2 C4 C5 47.5(3)
P2 C4 C5 S2 -50.5(4)
C6 S2 C5 C4 146.3(3)
Ni1 S2 C5 C4 32.2(3)
C13 P1 C7 C8 -106.5(4)
C1 P1 C7 C8 141.2(3)
Ni1 P1 C7 C8 29.5(4)
C13 P1 C7 C12 75.9(4)
C1 P1 C7 C12 -36.4(4)
Ni1 P1 C7 C12 -148.1(3)
C12 C7 C8 C9 -1.1(6)
P1 C7 C8 C9 -178.8(3)
C7 C8 C9 C10 1.5(6)
C8 C9 C10 C11 -0.4(7)
C9 C10 C11 C12 -0.9(7)
C10 C11 C12 C7 1.3(7)
C8 C7 C12 C11 -0.2(6)
P1 C7 C12 C11 177.4(3)
C7 P1 C13 C18 -177.8(4)
C1 P1 C13 C18 -66.0(4)
Ni1 P1 C13 C18 52.1(4)
C7 P1 C13 C14 3.7(4)
C1 P1 C13 C14 115.5(4)
Ni1 P1 C13 C14 -126.5(3)
C18 C13 C14 C15 0.5(7)
P1 C13 C14 C15 179.1(4)
C13 C14 C15 C16 -2.1(8)
C14 C15 C16 C17 1.8(10)
C15 C16 C17 C18 0.1(10)
C16 C17 C18 C13 -1.7(10)
C14 C13 C18 C17 1.4(8)
P1 C13 C18 C17 -177.2(5)
C25 P2 C19 C20 -157.3(4)
C4 P2 C19 C20 -47.0(5)
Ni1 P2 C19 C20 71.3(4)
C25 P2 C19 C24 23.8(5)
C4 P2 C19 C24 134.1(5)
Ni1 P2 C19 C24 -107.6(5)
C24 C19 C20 C21 -0.1(8)
P2 C19 C20 C21 -179.0(4)
C19 C20 C21 C22 -1.2(10)
C20 C21 C22 C23 2.3(12)
C21 C22 C23 C24 -2.1(13)
C20 C19 C24 C23 0.3(9)
P2 C19 C24 C23 179.2(5)
C22 C23 C24 C19 0.8(12)
C19 P2 C25 C30 44.3(6)
C4 P2 C25 C30 -66.3(6)
Ni1 P2 C25 C30 -179.7(6)
C19 P2 C25 C26 -141.9(4)
C4 P2 C25 C26 107.5(4)
Ni1 P2 C25 C26 -5.9(4)
C30 C25 C26 C27 -1.3(8)
P2 C25 C26 C27 -175.2(4)
C25 C26 C27 C28 0.4(9)
C26 C27 C28 C29 -0.3(14)
C27 C28 C29 C30 1.1(19)
C28 C29 C30 C25 -2.0(18)
C26 C25 C30 C29 2.1(13)
P2 C25 C30 C29 176.0(9)
